data_7157125
loop_
_publ_author_name
'You, Yi'
'Chen, Yueji'
'You, Chenhui'
'Wang, Junwen'
'Weng, Zhiqiang'

_publ_section_title
;
 Synthesis of 3-(tri/difluoromethyl)-1H-1,2,4-triazol-5(4H)-ones via the
 cyclization of hydrazinecarboxamides with tri/difluoroacetic anhydride.
;
_journal_issue 42
_journal_name_full 'Organic &amp; biomolecular chemistry'
_journal_page_first 9343
_journal_page_last 9347
_journal_paper_doi 10.1039/c9ob01865d
_journal_volume 17
_journal_year 2019
_chemical_formula_moiety 'C10 H9 F2 N3 O'
_chemical_formula_sum 'C10 H9 F2 N3 O'
_chemical_formula_weight 225.20
_space_group_crystal_system monoclinic
_space_group_IT_number 15
_space_group_name_Hall '-I 2ya'
_space_group_name_H-M_alt 'I 1 2/a 1'
_symmetry_space_group_name_Hall '-I 2ya'
_symmetry_space_group_name_H-M 'I 1 2/a 1'
_atom_sites_solution_hydrogens geom
_atom_sites_solution_primary dual
_audit_creation_date 2019-04-17
_audit_creation_method
;
Olex2 1.3-alpha
(compiled 2019.04.16 svn.r3589 for OlexSys, GUI svn.r5734)
;
_audit_update_record
;
2019-04-17 deposited with the CCDC.    2019-09-30 downloaded from the CCDC.
;
_cell_angle_alpha 90
_cell_angle_beta 104.544(12)
_cell_angle_gamma 90
_cell_formula_units_Z 8
_cell_length_a 15.8495(17)
_cell_length_b 10.2381(11)
_cell_length_c 13.1866(15)
_cell_measurement_reflns_used 2649
_cell_measurement_temperature 295.54(10)
_cell_measurement_theta_max 28.1300
_cell_measurement_theta_min 2.6970
_cell_volume 2071.2(4)
_computing_cell_refinement 'CrysAlisPro 1.171.39.28b (Rigaku OD, 2015)'
_computing_data_collection 'CrysAlisPro 1.171.39.28b (Rigaku OD, 2015)'
_computing_data_reduction 'CrysAlisPro 1.171.39.28b (Rigaku OD, 2015)'
_computing_molecular_graphics 'Olex2 (Dolomanov et al., 2009)'
_computing_publication_material 'Olex2 (Dolomanov et al., 2009)'
_computing_structure_refinement 'ShelXL (Sheldrick, 2015)'
_computing_structure_solution 'ShelXT (Sheldrick, 2015)'
_diffrn_ambient_environment air
_diffrn_ambient_temperature 295.54(10)
_diffrn_detector 'CCD plate'
_diffrn_measured_fraction_theta_full 0.996
_diffrn_measured_fraction_theta_max 0.825
_diffrn_measurement_details
;
List of Runs (angles in degrees, time in seconds):

  # Type    Start    End  Width  t~exp~   \w     \q     \k     \f   Frames
#--------------------------------------------------------------------------
  1  \w    -48.00  77.00   0.50   13.00    --   -9.70  43.00 -30.00  250
  2  \w    -92.00 -65.00   0.50   13.00    --   -9.70  43.00 -60.00   54
  3  \w    -34.00  66.00   0.50   13.00    --   -9.70  43.00 -60.00  200
  4  \w    -98.00 -58.00   0.50   13.00    --   -9.70  43.00 -30.00   80
;
_diffrn_measurement_device 'four-circle diffractometer'
_diffrn_measurement_device_type 'XtaLAB AFC11 (RCD3): quarter-chi single'
_diffrn_measurement_method '\w scans'
_diffrn_orient_matrix_type 'CrysAlisPro convention (1999,Acta A55,543-557)'
_diffrn_orient_matrix_UB_11 0.0164707000
_diffrn_orient_matrix_UB_12 0.0637387000
_diffrn_orient_matrix_UB_13 -0.0038361000
_diffrn_orient_matrix_UB_21 -0.0420053000
_diffrn_orient_matrix_UB_22 0.0209169000
_diffrn_orient_matrix_UB_23 -0.0282544000
_diffrn_orient_matrix_UB_31 -0.0099985000
_diffrn_orient_matrix_UB_32 0.0174710000
_diffrn_orient_matrix_UB_33 0.0476997000
_diffrn_radiation_monochromator graphite
_diffrn_radiation_probe x-ray
_diffrn_radiation_type 'Mo K\a'
_diffrn_radiation_wavelength 0.71073
_diffrn_reflns_av_R_equivalents 0.0284
_diffrn_reflns_av_unetI/netI 0.0311
_diffrn_reflns_Laue_measured_fraction_full 0.996
_diffrn_reflns_Laue_measured_fraction_max 0.825
_diffrn_reflns_limit_h_max 20
_diffrn_reflns_limit_h_min -17
_diffrn_reflns_limit_k_max 13
_diffrn_reflns_limit_k_min -10
_diffrn_reflns_limit_l_max 16
_diffrn_reflns_limit_l_min -17
_diffrn_reflns_number 7396
_diffrn_reflns_point_group_measured_fraction_full 0.996
_diffrn_reflns_point_group_measured_fraction_max 0.825
_diffrn_reflns_theta_full 25.242
_diffrn_reflns_theta_max 29.471
_diffrn_reflns_theta_min 2.550
_diffrn_source 'fine-focus sealed X-ray tube'
_diffrn_source_type 'Enhance (Mo) X-ray Source'
_exptl_absorpt_coefficient_mu 0.122
_exptl_absorpt_correction_T_max 1.00000
_exptl_absorpt_correction_T_min 0.84191
_exptl_absorpt_correction_type multi-scan
_exptl_absorpt_process_details
;
CrysAlisPro 1.171.39.28b (Rigaku Oxford Diffraction, 2015)
Empirical absorption correction using spherical harmonics,
 implemented in SCALE3 ABSPACK scaling algorithm.
;
_exptl_crystal_colour colorless
_exptl_crystal_density_diffrn 1.444
_exptl_crystal_description block
_exptl_crystal_F_000 928
_exptl_crystal_size_max 0.15
_exptl_crystal_size_mid 0.09
_exptl_crystal_size_min 0.07
_refine_diff_density_max 0.228
_refine_diff_density_min -0.210
_refine_diff_density_rms 0.049
_refine_ls_extinction_coef 0.0112(11)
_refine_ls_extinction_expression Fc^*^=kFc[1+0.001xFc^2^\l^3^/sin(2\q)]^-1/4^
_refine_ls_extinction_method 'SHELXL-2017/1 (Sheldrick 2017)'
_refine_ls_goodness_of_fit_ref 1.044
_refine_ls_hydrogen_treatment constr
_refine_ls_matrix_type full
_refine_ls_number_parameters 147
_refine_ls_number_reflns 2380
_refine_ls_number_restraints 0
_refine_ls_restrained_S_all 1.044
_refine_ls_R_factor_all 0.0547
_refine_ls_R_factor_gt 0.0381
_refine_ls_shift/su_max 0.000
_refine_ls_shift/su_mean 0.000
_refine_ls_structure_factor_coef Fsqd
_refine_ls_weighting_details 'w=1/[\s^2^(Fo^2^)+(0.0527P)^2^+0.5681P] where P=(Fo^2^+2Fc^2^)/3'
_refine_ls_weighting_scheme calc
_refine_ls_wR_factor_gt 0.0988
_refine_ls_wR_factor_ref 0.1081
_reflns_Friedel_coverage 0.000
_reflns_number_gt 1751
_reflns_number_total 2380
_reflns_threshold_expression 'I > 2\s(I)'
_cod_data_source_file c9ob01865d2.cif
_cod_data_source_block cyj-2-2f-2a
_cod_depositor_comments 'Adding full bibliography for 7157125--7157126.cif.'
_cod_database_code 7157125
_shelx_shelxl_version_number 2017/1
_shelx_space_group_comment
;
The symmetry employed for this shelxl refinement is uniquely defined
by the following loop, which should always be used as a source of
symmetry information in preference to the above space-group names.
They are only intended as comments.
;
_reflns_odcompleteness_completeness 99.46
_reflns_odcompleteness_iscentric 1
_reflns_odcompleteness_theta 26.32
_olex2_refinement_description
;
1. Fixed Uiso
 At 1.2 times of:
  All C(H) groups, All N(H) groups
 At 1.5 times of:
  All C(H,H,H) groups
2.a Ternary CH refined with riding coordinates:
 C00E(H00E)
2.b Aromatic/amide H refined with riding coordinates:
 N006(H006), C00A(H00A), C00B(H00B), C00D(H00D), C00F(H00F)
2.c Idealised Me refined as rotating group:
 C00G(H00C,H00G,H00H)
;
_olex2_submission_special_instructions 'No special instructions were received'
_oxdiff_exptl_absorpt_empirical_details
;
Empirical correction (ABSPACK) includes:
- Absorption correction using spherical harmonics
- Frame scaling
;
_oxdiff_exptl_absorpt_empirical_full_max 1.355
_oxdiff_exptl_absorpt_empirical_full_min 0.696

loop_
_space_group_symop_operation_xyz
'x, y, z'
'-x+1/2, y, -z'
'x+1/2, y+1/2, z+1/2'
'-x+1, y+1/2, -z+1/2'
'-x, -y, -z'
'x-1/2, -y, z'
'-x+1/2, -y+1/2, -z+1/2'
'x, -y+1/2, z+1/2'

loop_
_atom_site_label
_atom_site_type_symbol
_atom_site_fract_x
_atom_site_fract_y
_atom_site_fract_z
_atom_site_U_iso_or_equiv
_atom_site_adp_type
_atom_site_occupancy
_atom_site_site_symmetry_order
_atom_site_calc_flag
_atom_site_refinement_flags_posn
F001 F 0.44892(6) 0.92447(9) 0.39586(7) 0.0620(3) Uani 1 1 d .
F002 F 0.45876(7) 0.72061(10) 0.35941(8) 0.0643(3) Uani 1 1 d .
O003 O 0.64352(6) 0.72111(11) 0.74737(8) 0.0501(3) Uani 1 1 d .
N004 N 0.55328(7) 0.76045(11) 0.58038(8) 0.0356(3) Uani 1 1 d .
N005 N 0.65182(7) 0.83686(13) 0.50289(9) 0.0444(3) Uani 1 1 d .
N006 N 0.68904(7) 0.80623(13) 0.60580(9) 0.0458(3) Uani 1 1 d .
H006 H 0.743580 0.816479 0.635067 0.055 Uiso 1 1 calc R
C007 C 0.47266(8) 0.71182(13) 0.59709(10) 0.0354(3) Uani 1 1 d .
C008 C 0.57053(9) 0.80911(13) 0.49060(11) 0.0373(3) Uani 1 1 d .
C009 C 0.63170(9) 0.75857(14) 0.65632(11) 0.0389(3) Uani 1 1 d .
C00A C 0.46627(9) 0.58051(14) 0.61702(12) 0.0437(4) Uani 1 1 d .
H00A H 0.512669 0.524673 0.617567 0.052 Uiso 1 1 calc R
C00B C 0.40431(9) 0.79486(15) 0.59624(12) 0.0432(4) Uani 1 1 d .
H00B H 0.408872 0.883547 0.583336 0.052 Uiso 1 1 calc R
C00C C 0.32034(9) 0.61391(17) 0.63521(11) 0.0493(4) Uani 1 1 d .
C00D C 0.32871(10) 0.74441(17) 0.61488(13) 0.0498(4) Uani 1 1 d .
H00D H 0.282191 0.800277 0.613652 0.060 Uiso 1 1 calc R
C00E C 0.50654(9) 0.82940(14) 0.38843(11) 0.0417(3) Uani 1 1 d .
H00E H 0.537011 0.852709 0.334867 0.050 Uiso 1 1 calc R
C00F C 0.39028(10) 0.53272(16) 0.63618(12) 0.0515(4) Uani 1 1 d .
H00F H 0.386047 0.444219 0.649997 0.062 Uiso 1 1 calc R
C00G C 0.23759(12) 0.5601(2) 0.65523(17) 0.0768(6) Uani 1 1 d .
H00C H 0.199084 0.630768 0.660333 0.115 Uiso 1 1 calc GR
H00G H 0.251131 0.511520 0.719572 0.115 Uiso 1 1 calc GR
H00H H 0.209812 0.503596 0.598544 0.115 Uiso 1 1 calc GR

loop_
_atom_site_aniso_label
_atom_site_aniso_U_11
_atom_site_aniso_U_22
_atom_site_aniso_U_33
_atom_site_aniso_U_23
_atom_site_aniso_U_13
_atom_site_aniso_U_12
F001 0.0621(6) 0.0705(6) 0.0492(6) 0.0052(4) 0.0063(5) 0.0266(5)
F002 0.0655(6) 0.0639(6) 0.0517(6) -0.0045(4) -0.0072(5) -0.0107(5)
O003 0.0353(5) 0.0814(8) 0.0322(6) 0.0080(5) 0.0060(4) 0.0015(5)
N004 0.0288(6) 0.0475(6) 0.0303(6) 0.0025(5) 0.0068(5) 0.0002(4)
N005 0.0352(6) 0.0635(8) 0.0354(7) 0.0029(6) 0.0107(5) -0.0005(5)
N006 0.0287(6) 0.0720(8) 0.0357(7) 0.0040(6) 0.0058(5) -0.0016(5)
C007 0.0286(6) 0.0487(8) 0.0286(7) -0.0004(6) 0.0067(5) -0.0016(5)
C008 0.0355(7) 0.0452(7) 0.0323(7) 0.0013(6) 0.0107(6) 0.0023(6)
C009 0.0296(7) 0.0530(8) 0.0333(7) -0.0005(6) 0.0060(6) 0.0034(6)
C00A 0.0416(7) 0.0463(8) 0.0438(8) 0.0011(6) 0.0120(6) 0.0026(6)
C00B 0.0376(8) 0.0469(8) 0.0456(9) 0.0019(6) 0.0111(7) 0.0025(6)
C00C 0.0407(8) 0.0703(10) 0.0369(8) 0.0015(7) 0.0097(6) -0.0113(7)
C00D 0.0340(8) 0.0679(10) 0.0486(9) 0.0003(8) 0.0125(7) 0.0056(7)
C00E 0.0387(7) 0.0512(8) 0.0345(8) 0.0015(6) 0.0081(6) 0.0030(6)
C00F 0.0538(9) 0.0510(8) 0.0499(9) 0.0040(7) 0.0136(7) -0.0088(7)
C00G 0.0548(10) 0.1062(16) 0.0750(13) 0.0095(11) 0.0270(10) -0.0200(10)

loop_
_atom_type_symbol
_atom_type_description
_atom_type_scat_dispersion_real
_atom_type_scat_dispersion_imag
_atom_type_scat_source
C C 0.0033 0.0016 'International Tables Vol C Tables 4.2.6.8 and 6.1.1.4'
H H 0.0000 0.0000 'International Tables Vol C Tables 4.2.6.8 and 6.1.1.4'
F F 0.0171 0.0103 'International Tables Vol C Tables 4.2.6.8 and 6.1.1.4'
N N 0.0061 0.0033 'International Tables Vol C Tables 4.2.6.8 and 6.1.1.4'
O O 0.0106 0.0060 'International Tables Vol C Tables 4.2.6.8 and 6.1.1.4'

loop_
_geom_angle_atom_site_label_1
_geom_angle_atom_site_label_2
_geom_angle_atom_site_label_3
_geom_angle
C008 N004 C007 129.34(11)
C008 N004 C009 106.93(11)
C009 N004 C007 123.64(11)
C008 N005 N006 103.98(11)
N005 N006 H006 123.3
C009 N006 N005 113.32(11)
C009 N006 H006 123.3
C00A C007 N004 118.50(12)
C00B C007 N004 120.86(12)
C00B C007 C00A 120.61(12)
N004 C008 C00E 126.51(12)
N005 C008 N004 112.36(12)
N005 C008 C00E 121.13(12)
O003 C009 N004 126.79(13)
O003 C009 N006 129.81(13)
N006 C009 N004 103.40(11)
C007 C00A H00A 120.3
C007 C00A C00F 119.31(13)
C00F C00A H00A 120.3
C007 C00B H00B 120.5
C007 C00B C00D 118.94(14)
C00D C00B H00B 120.5
C00D C00C C00F 117.98(13)
C00D C00C C00G 121.37(16)
C00F C00C C00G 120.64(16)
C00B C00D H00D 119.1
C00C C00D C00B 121.86(14)
C00C C00D H00D 119.1
F001 C00E C008 110.75(11)
F001 C00E H00E 109.9
F002 C00E F001 105.87(11)
F002 C00E C008 110.46(12)
F002 C00E H00E 109.9
C008 C00E H00E 109.9
C00A C00F C00C 121.29(14)
C00A C00F H00F 119.4
C00C C00F H00F 119.4
C00C C00G H00C 109.5
C00C C00G H00G 109.5
C00C C00G H00H 109.5
H00C C00G H00G 109.5
H00C C00G H00H 109.5
H00G C00G H00H 109.5

loop_
_geom_bond_atom_site_label_1
_geom_bond_atom_site_label_2
_geom_bond_distance
F001 C00E 1.3550(16)
F002 C00E 1.3471(17)
O003 C009 1.2291(17)
N004 C007 1.4391(16)
N004 C008 1.3737(17)
N004 C009 1.3866(17)
N005 N006 1.3733(17)
N005 C008 1.2893(17)
N006 H006 0.8600
N006 C009 1.3461(18)
C007 C00A 1.378(2)
C007 C00B 1.3748(19)
C008 C00E 1.484(2)
C00A H00A 0.9300
C00A C00F 1.381(2)
C00B H00B 0.9300
C00B C00D 1.382(2)
C00C C00D 1.376(2)
C00C C00F 1.383(2)
C00C C00G 1.506(2)
C00D H00D 0.9300
C00E H00E 0.9800
C00F H00F 0.9300
C00G H00C 0.9600
C00G H00G 0.9600
C00G H00H 0.9600
